data_1518206
loop_
_publ_author_name
'Merrachi, El Houssine'
'Mentzen, Bernard, F.'
'Chassagneux, Fernand'

_publ_section_title
;
 Etude cristallographique comparative de trisoxalato-metallates(III) de
 cations monovalents. III. Cas de Rb3[Cr(C2O4)3], 3H2O
;
_journal_name_full 'Revue de Chimie Minerale'
_journal_page_first 427
_journal_page_last 445
_journal_volume 24
_journal_year 1987
_chemical_formula_sum 'C6 H6 Cr O15 Rb3'
_chemical_formula_weight 626.51
_space_group_IT_number 14
_symmetry_cell_setting monoclinic
_symmetry_Int_Tables_number 14
_symmetry_space_group_name_Hall '-P 2ybc'
_symmetry_space_group_name_H-M 'P 1 21/c 1'
_cell_angle_alpha 90
_cell_angle_beta 108.61(3)
_cell_angle_gamma 90
_cell_formula_units_Z 4
_cell_length_a 7.929(3)
_cell_length_b 19.842(6)
_cell_length_c 10.640(3)
_cell_volume 1586.4(9)
_diffrn_ambient_temperature 293
_diffrn_radiation_probe x-ray
_diffrn_radiation_type MoK\a
_diffrn_radiation_wavelength 0.71069
_exptl_absorpt_coefficient_mu 9.679
_exptl_crystal_density_diffrn 2.623
_exptl_crystal_F_000 1188
_refine_ls_number_reflns 1668
_refine_ls_R_factor_gt 0.091
_cod_data_source_file RCM-1987-24-427-445.cif
_cod_data_source_block Rb3[Cr(Cr2O4)3]-3H2O
_cod_original_sg_symbol_H-M 'P 21/c'
_cod_database_code 1518206

loop_
_symmetry_equiv_pos_site_id
_symmetry_equiv_pos_as_xyz
1 x,y,z
2 -x,1/2+y,1/2-z
3 -x,-y,-z
4 x,1/2-y,1/2+z

loop_
_atom_site_aniso_label
_atom_site_aniso_U_11
_atom_site_aniso_U_22
_atom_site_aniso_U_33
_atom_site_aniso_U_23
_atom_site_aniso_U_13
_atom_site_aniso_U_12
Cr 0.0140(10) 0.0240(10) 0.0350(10) -0.0020(10) 0.010(10) 0.0011(1)
O1 0.029(6) 0.037(7) 0.046(8) -0.002(6) 0.014(6) -0.007(6)
O2 0.018(6) 0.050(8) 0.042(8) -0.003(7) 0.012(6) -0.006(5)
O3 0.041(7) 0.042(8) 0.045(9) 0.008(6) 0.021(7) 0.010(6)
O4 0.023(6) 0.086(11) 0.025(7) -0.012(7) 0.002(6) 0.007(7)
O5 0.017(5) 0.028(6) 0.031(6) -0.008(5) 0.004(5) 0.004(4)
O6 0.013(5) 0.045(7) 0.032(7) 0.002(6) 0.008(5) 0.001(5)
O7 0.028(6) 0.045(8) 0.036(8) -0.005(6) 0.013(6) -0.007(6)
O8 0.020(5) 0.058(8) 0.027(7) 0.010(6) 0.005(5) -0.012(5)
O9 0.043(7) 0.027(6) 0.051(8) 0.003(6) 0.033(7) -0.001(5)
O10 0.035(6) 0.027(6) 0.065(9) 0.004(6) 0.031(7) 0.002(5)
O11 0.14(2) 0.045(10) 0.121(18) 0.011(10) 0.100(17) 0.031(11)
O12 0.075(11) 0.033(7) 0.084(12) 0.001(8) 0.051(10) -0.006(8)
C1 0.018(7) 0.032(9) 0.039(11) -0.009(9) 0.011(8) 0.013(7)
C2 0.011(7) 0.057(12) 0.040(12) 0.021(10) 0.009(8) 0.009(8)
C3 0.018(7) 0.041(10) 0.027(10) 0.001(8) 0.009(7) -0.001(7)
C4 0.023(8) 0.040(11) 0.032(10) 0.008(9) 0.009(8) -0.011(7)
C6 0.044(11) 0.020(8) 0.071(14) -0.016(9) 0.044(11) -0.009(8)
Rb3B 0.058(3) 0.053(3) 0.009(4) -0.001(2) 0.040(3) 0.007(2)
OW2 0.077(15) 0.10(2) 0.59(8) 0.10(3) 0.13(3) 0.007(14)
OW1 0.103(19) 0.22(3) 0.23(3) 0.16(3) 0.12(2) 0.07(2)
OW3A 0.08(2) 0.10(3) 0.09(3) 0.00(2) 0.06(2) 0.01(2)
OW3B 0.02(4) 0.02(10) 0.02(2) 0.02(3) 0.01(6) 0.02(2)
Rb1 0.0259(9) 0.0584(13) 0.0451(13) 0.0003(10) 0.0160(9) 0.0032(9)
Rb2 0.0271(8) 0.0469(11) 0.0473(12) 0.0026(9) 0.0184(9) -0.0030(8)
Rb3A 0.035(3) 0.143(7) 0.065(6) 0.004(4) 0.027(3) -0.005(3)

loop_
_atom_site_label
_atom_site_type_symbol
_atom_site_thermal_displace_type
_atom_site_fract_x
_atom_site_fract_y
_atom_site_fract_z
_atom_site_occupancy
_atom_site_U_iso_or_equiv
Cr Cr Uani 0.2407(4) 0.13230(10) 0.2473(3) 1.000 0.0238(6)
O1 O Uani 0.1855(16) 0.0635(6) 0.3617(15) 1.000 0.037(4)
O2 O Uani 0.4671(16) 0.1361(7) 0.3905(14) 1.000 0.036(4)
O3 O Uani 0.2864(18) 0.0235(7) 0.5662(14) 1.000 0.041(5)
O4 O Uani 0.6009(17) 0.0936(8) 0.5929(13) 1.000 0.046(5)
O5 O Uani 0.3362(14) 0.0720(6) 0.1377(12) 1.000 0.026(3)
O6 O Uani 0.0189(14) 0.1167(6) 0.1049(13) 1.000 0.030(4)
O7 O Uani 0.2598(16) 0.0282(7) -0.0654(13) 1.000 0.036(4)
O8 O Uani -0.0889(15) 0.0678(7) -0.0954(12) 1.000 0.036(4)
O9 O Uani 0.1295(18) 0.2015(6) 0.3252(14) 1.000 0.036(4)
O10 O Uani 0.3081(17) 0.2121(6) 0.1631(15) 1.000 0.039(4)
O11 O Uani 0.070(3) 0.3092(8) 0.319(2) 1.000 0.088(10)
O12 O Uani 0.295(2) 0.3238(7) 0.1645(18) 1.000 0.058(6)
C1 C Uani 0.305(2) 0.0572(9) 0.4768(19) 1.000 0.029(5)
C2 C Uani 0.475(2) 0.0993(11) 0.490(2) 1.000 0.036(6)
C3 C Uani 0.225(2) 0.0588(9) 0.0235(18) 1.000 0.028(5)
C4 C Uani 0.030(2) 0.0823(9) 0.0048(19) 1.000 0.032(6)
C5 C Uiso 0.143(3) 0.2601(10) 0.290(2) 1.000 0.0456
C6 C Uani 0.259(3) 0.2683(8) 0.199(2) 1.000 0.039(7)
Rb3B Rb Uani 0.6367(7) 0.2618(3) 0.1182(6) 0.470(10) 0.0331(19)
OW2 O Uani 0.727(3) 0.2867(15) 0.347(6) 1.000 0.25(3)
OW1 O Uani 0.887(3) 0.1799(16) 0.464(3) 1.000 0.169(15)
OW3A O Uani 0.530(4) 0.2055(18) -0.001(4) 0.59(4) 0.082(16)
OW3B O Uani 0.6749(14) 0.119(2) 0.1477(18) 0.24(14) 0.02(4)
Rb1 Rb Uani 0.5321(2) 0.07570(10) -0.1654(3) 1.000 0.0420(7)
Rb2 Rb Uani -0.0133(2) 0.07010(10) 0.6587(2) 1.000 0.0389(6)
Rb3A Rb Uani 0.7359(11) 0.1173(5) 0.2378(15) 0.54(3) 0.078(3)

loop_
_atom_type_symbol
_atom_type_description
_atom_type_scat_dispersion_real
_atom_type_scat_dispersion_imag
_atom_type_scat_source
C C 0.0033 0.0016 ' International Tables Vol C Tables 4.2.6.8 and 6.1.1.4'
Cr Cr 0.3209 0.6236 ' International Tables Vol C Tables 4.2.6.8 and 6.1.1.4'
O O 0.0106 0.0060 ' International Tables Vol C Tables 4.2.6.8 and 6.1.1.4'
Rb Rb -0.9393 2.9676 ' International Tables Vol C Tables 4.2.6.8 and 6.1.1.4'

loop_
_geom_angle_atom_site_label_1
_geom_angle_atom_site_label_2
_geom_angle_atom_site_label_3
_geom_angle
_geom_angle_publ_flag
O1 Cr O2 82.8(6) yes
O1 Cr O5 98.5(5) yes
O1 Cr O6 92.7(6) yes
O1 Cr O9 90.3(6) yes
O1 Cr O10 169.1(6) yes
O2 Cr O5 93.1(5) yes
O2 Cr O6 173.0(6) yes
O2 Cr O9 94.0(6) yes
O2 Cr O10 90.5(6) yes
O5 Cr O6 82.3(5) yes
O5 Cr O9 169.4(6) yes
O5 Cr O10 90.4(5) yes
O6 Cr O9 91.4(6) yes
O6 Cr O10 94.7(6) yes
O9 Cr O10 81.6(6) yes
Cr O1 C1 114.3(11) yes
Cr O2 C2 114.6(12) yes
Cr O5 C3 113.9(11) yes
Cr O6 C4 116.4(11) yes
Cr O9 C5 116.0(14) yes
Cr O10 C6 114.3(13) yes
O1 C1 O3 124.2(17) yes
O1 C1 C2 112.7(16) yes
O3 C1 C2 123.1(17) yes
O2 C2 O4 127.2(18) yes
O2 C2 C1 115.0(16) yes
O4 C2 C1 117.8(18) yes
O5 C3 O7 125.2(16) yes
O5 C3 C4 114.4(15) yes
O7 C3 C4 120.4(16) yes
O6 C4 O8 127.8(16) yes
O6 C4 C3 112.2(15) yes
O8 C4 C3 120.1(16) yes
O9 C5 O11 125(2) yes
O9 C5 C6 114.6(18) yes
O11 C5 C6 120.0(19) yes
O10 C6 O12 125(2) yes
O10 C6 C5 113.3(16) yes
O12 C6 C5 121.8(18) yes

loop_
_geom_bond_atom_site_label_1
_geom_bond_atom_site_label_2
_geom_bond_distance
_geom_bond_publ_flag
Rb3B OW2 2.36(6) yes
Cr O2 1.950(14) yes
Cr O5 1.982(12) yes
Cr O1 1.969(14) yes
Cr O9 1.954(14) yes
Cr O10 1.975(13) yes
Cr O6 1.945(13) yes
O1 C1 1.29(2) yes
O2 C2 1.27(2) yes
O3 C1 1.21(2) yes
O4 C2 1.23(2) yes
O5 C3 1.28(2) yes
O6 C4 1.29(2) yes
O7 C3 1.23(2) yes
O8 C4 1.21(2) yes
O9 C5 1.24(2) yes
O10 C6 1.28(2) yes
O11 C5 1.22(3) yes
O12 C6 1.22(2) yes
C1 C2 1.55(3) no
C3 C4 1.57(2) no
C5 C6 1.54(3) no

loop_
_geom_torsion_atom_site_label_1
_geom_torsion_atom_site_label_2
_geom_torsion_atom_site_label_3
_geom_torsion_atom_site_label_4
_geom_torsion
_geom_torsion_publ_flag
O2 Cr O1 C1 6.6(12) no
O5 Cr O1 C1 98.7(12) no
O6 Cr O1 C1 -178.7(12) no
O9 Cr O1 C1 -87.3(13) no
O1 Cr O2 C2 -4.2(14) no
O5 Cr O2 C2 -102.4(14) no
O9 Cr O2 C2 85.6(14) no
O10 Cr O2 C2 167.2(14) no
O1 Cr O5 C3 100.4(12) no
O2 Cr O5 C3 -176.4(12) no
O6 Cr O5 C3 8.8(12) no
O10 Cr O5 C3 -85.9(12) no
O1 Cr O6 C4 -103.5(13) no
O5 Cr O6 C4 -5.4(12) no
O9 Cr O6 C4 166.1(12) no
O10 Cr O6 C4 84.4(13) no
O1 Cr O9 C5 174.3(15) no
O2 Cr O9 C5 91.5(15) no
O6 Cr O9 C5 -93.0(15) no
O10 Cr O9 C5 1.6(15) no
O2 Cr O10 C6 -91.4(15) no
O5 Cr O10 C6 175.6(15) no
O6 Cr O10 C6 93.3(15) no
O9 Cr O10 C6 2.6(15) no
Cr O1 C1 O3 171.2(15) no
Cr O1 C1 C2 -7.3(19) no
Cr O2 C2 O4 -178.9(18) no
Cr O2 C2 C1 2(2) no
Cr O5 C3 O7 172.5(15) no
Cr O5 C3 C4 -10.2(18) no
Cr O6 C4 O8 -178.3(16) no
Cr O6 C4 C3 1.5(18) no
Cr O9 C5 O11 174(2) no
Cr O9 C5 C6 -5(2) no
Cr O10 C6 O12 176.0(18) no
Cr O10 C6 C5 -5(2) no
O1 C1 C2 O2 4(2) no
O1 C1 C2 O4 -175.7(17) no
O3 C1 C2 O2 -174.5(18) no
O3 C1 C2 O4 6(3) no
O5 C3 C4 O6 6(2) no
O5 C3 C4 O8 -174.2(16) no
O7 C3 C4 O6 -176.6(16) no
O7 C3 C4 O8 3(3) no
O9 C5 C6 O10 7(3) no
O9 C5 C6 O12 -175(2) no
O11 C5 C6 O10 -172(2) no
O11 C5 C6 O12 7(3) no
